data_7216115
loop_
_publ_author_name
'Bourne, Susan A.'
'Moitsheki, Lesego J.'

_publ_section_title
;
 Anion dependent structural diversity in cobalt(ii) complexes of
 4,4&#x2032;-bipyridine-N,N&#x2032;-dioxide
;
_journal_issue 112
_journal_name_full CrystEngComm
_journal_page_first 674
_journal_paper_doi 10.1039/b510684b
_journal_volume 7
_journal_year 2005
_chemical_formula_moiety '(Co 5(H2 O) C10 H8 N2 O2), S O4, 2(H2 O)'
_chemical_formula_sum 'C10 H22 Co N2 O13 S'
_chemical_formula_weight 469.29
_chemical_name_common '(Co(H2O)5(bpdo))SO4 . 2H2O'
_chemical_name_systematic '[Co(H2O)5(bpdo)]SO4 . 2H2O'
_space_group_IT_number 14
_symmetry_cell_setting monoclinic
_symmetry_Int_Tables_number 14
_symmetry_space_group_name_Hall '-P 2yn'
_symmetry_space_group_name_H-M 'P 1 21/n 1'
_atom_sites_solution_hydrogens geom
_atom_sites_solution_primary direct
_atom_sites_solution_secondary difmap
_audit_creation_method SHELXL-97
_cell_angle_alpha 90.00
_cell_angle_beta 93.14(3)
_cell_angle_gamma 90.00
_cell_formula_units_Z 4
_cell_length_a 7.122(1)
_cell_length_b 25.319(5)
_cell_length_c 10.241(2)
_cell_measurement_temperature 113(2)
_cell_volume 1843.9(6)
_computing_structure_refinement 'SHELXL-97 (Sheldrick, 1997)'
_computing_structure_solution 'SHELXS-97 (Sheldrick, 1990)'
_diffrn_ambient_temperature 113(2)
_diffrn_measured_fraction_theta_full 0.997
_diffrn_measured_fraction_theta_max 0.997
_diffrn_measurement_device_type 'Nonius KappaCCD'
_diffrn_radiation_monochromator graphite
_diffrn_radiation_probe x-ray
_diffrn_radiation_type MoK\a
_diffrn_radiation_wavelength 0.71073
_diffrn_reflns_av_R_equivalents 0.0445
_diffrn_reflns_av_sigmaI/netI 0.0286
_diffrn_reflns_limit_h_max 9
_diffrn_reflns_limit_h_min -9
_diffrn_reflns_limit_k_max 31
_diffrn_reflns_limit_k_min -31
_diffrn_reflns_limit_l_max 12
_diffrn_reflns_limit_l_min -12
_diffrn_reflns_number 33963
_diffrn_reflns_theta_full 26.71
_diffrn_reflns_theta_max 26.71
_diffrn_reflns_theta_min 3.22
_diffrn_source 'fine-focus sealed tube'
_exptl_absorpt_coefficient_mu 1.113
_exptl_absorpt_correction_T_max 0.8780
_exptl_absorpt_correction_T_min 0.8420
_exptl_absorpt_correction_type empirical
_exptl_crystal_colour Orange
_exptl_crystal_density_diffrn 1.691
_exptl_crystal_density_method 'not measured'
_exptl_crystal_description plate
_exptl_crystal_F_000 972
_exptl_crystal_size_max 0.16
_exptl_crystal_size_mid 0.15
_exptl_crystal_size_min 0.12
_refine_diff_density_max 0.848
_refine_diff_density_min -0.477
_refine_diff_density_rms 0.083
_refine_ls_extinction_coef 0.0017(6)
_refine_ls_extinction_expression Fc^*^=kFc[1+0.001xFc^2^\l^3^/sin(2\q)]^-1/4^
_refine_ls_extinction_method SHELXL
_refine_ls_goodness_of_fit_ref 1.126
_refine_ls_hydrogen_treatment mixed
_refine_ls_matrix_type full
_refine_ls_number_parameters 301
_refine_ls_number_reflns 3883
_refine_ls_number_restraints 0
_refine_ls_restrained_S_all 1.126
_refine_ls_R_factor_all 0.0487
_refine_ls_R_factor_gt 0.0369
_refine_ls_shift/su_max 0.001
_refine_ls_shift/su_mean 0.000
_refine_ls_structure_factor_coef Fsqd
_refine_ls_weighting_details 'calc w=1/[\s^2^(Fo^2^)+(0.0353P)^2^+3.0887P] where P=(Fo^2^+2Fc^2^)/3'
_refine_ls_weighting_scheme calc
_refine_ls_wR_factor_gt 0.0882
_refine_ls_wR_factor_ref 0.0932
_reflns_number_gt 3257
_reflns_number_total 3883
_reflns_threshold_expression >2sigma(I)
_cod_data_source_file b510684b.txt
_cod_data_source_block 5
_cod_original_cell_volume 1843.8(6)
_cod_original_sg_symbol_H-M 'P 21/n'
_cod_database_code 7216115

loop_
_symmetry_equiv_pos_as_xyz
'x, y, z'
'-x+1/2, y+1/2, -z+1/2'
'-x, -y, -z'
'x-1/2, -y-1/2, z-1/2'

loop_
_atom_site_label
_atom_site_type_symbol
_atom_site_fract_x
_atom_site_fract_y
_atom_site_fract_z
_atom_site_U_iso_or_equiv
_atom_site_adp_type
_atom_site_occupancy
_atom_site_symmetry_multiplicity
_atom_site_calc_flag
_atom_site_refinement_flags
Co1 Co 0.17557(5) 0.146633(13) 0.97363(3) 0.01214(12) Uani 1 1 d .
O2 O -0.0410(3) 0.17638(8) 0.8517(2) 0.0179(4) Uani 1 1 d .
H2A H -0.021(6) 0.1919(17) 0.789(4) 0.045(13) Uiso 1 1 d .
H2B H -0.131(6) 0.1898(15) 0.884(4) 0.034(11) Uiso 1 1 d .
O3 O 0.3814(3) 0.17077(8) 0.8488(2) 0.0149(4) Uani 1 1 d .
H3A H 0.361(5) 0.1865(15) 0.789(4) 0.029(11) Uiso 1 1 d .
H3B H 0.481(6) 0.1851(15) 0.889(4) 0.041(11) Uiso 1 1 d .
O4 O 0.3954(3) 0.11756(8) 1.0901(2) 0.0181(4) Uani 1 1 d .
H4A H 0.485(6) 0.1048(17) 1.055(4) 0.051(13) Uiso 1 1 d .
H4B H 0.429(6) 0.1286(17) 1.157(4) 0.046(13) Uiso 1 1 d .
O5 O -0.0162(3) 0.11582(8) 1.0994(2) 0.0159(4) Uani 1 1 d .
H5A H 0.286(6) 0.2351(16) 1.092(4) 0.044(12) Uiso 1 1 d .
H5B H 0.102(5) 0.2350(14) 1.089(3) 0.022(9) Uiso 1 1 d .
O6 O 0.1893(3) 0.21639(8) 1.0836(2) 0.0223(5) Uani 1 1 d .
H6A H -0.060(6) 0.1366(17) 1.154(4) 0.044(12) Uiso 1 1 d .
H6B H -0.106(5) 0.1039(14) 1.066(3) 0.026(10) Uiso 1 1 d .
O1 O 0.1522(3) 0.07075(7) 0.88793(17) 0.0170(4) Uani 1 1 d .
N2 N 0.1866(3) 0.05397(9) 0.7692(2) 0.0136(5) Uani 1 1 d .
C3 C 0.1549(4) 0.08506(10) 0.6631(3) 0.0154(5) Uani 1 1 d .
H3 H 0.1143 0.1205 0.6735 0.019 Uiso 1 1 calc R
C4 C 0.1811(4) 0.06559(10) 0.5400(3) 0.0143(5) Uani 1 1 d .
H4 H 0.1600 0.0881 0.4664 0.017 Uiso 1 1 calc R
C5 C 0.2381(4) 0.01357(10) 0.5206(2) 0.0132(5) Uani 1 1 d .
C6 C 0.2741(4) -0.01675(10) 0.6335(3) 0.0151(5) Uani 1 1 d .
H6 H 0.3170 -0.0521 0.6258 0.018 Uiso 1 1 calc R
C7 C 0.2486(4) 0.00380(10) 0.7553(3) 0.0159(5) Uani 1 1 d .
H7 H 0.2746 -0.0174 0.8307 0.019 Uiso 1 1 calc R
O8 O 0.3153(3) -0.06689(7) 0.01839(17) 0.0163(4) Uani 1 1 d .
N9 N 0.2978(3) -0.04808(9) 0.1383(2) 0.0137(5) Uani 1 1 d .
C10 C 0.2358(4) 0.00171(11) 0.1532(3) 0.0164(6) Uani 1 1 d .
H10 H 0.2052 0.0228 0.0784 0.020 Uiso 1 1 calc R
C11 C 0.2168(4) 0.02207(10) 0.2760(3) 0.0163(6) Uani 1 1 d .
H11 H 0.1733 0.0573 0.2851 0.020 Uiso 1 1 calc R
C12 C 0.2601(4) -0.00804(10) 0.3879(2) 0.0127(5) Uani 1 1 d .
C13 C 0.3225(4) -0.05960(10) 0.3676(3) 0.0155(5) Uani 1 1 d .
H13 H 0.3529 -0.0817 0.4407 0.019 Uiso 1 1 calc R
C14 C 0.3405(4) -0.07872(10) 0.2433(3) 0.0158(5) Uani 1 1 d .
H14 H 0.3834 -0.1138 0.2313 0.019 Uiso 1 1 calc R
S1 S 0.18094(9) 0.23107(3) 0.54421(6) 0.01320(16) Uani 1 1 d .
O1S O 0.3542(3) 0.23031(7) 0.63177(18) 0.0179(4) Uani 1 1 d .
O2S O 0.0160(3) 0.22601(8) 0.62325(19) 0.0212(4) Uani 1 1 d .
O3S O 0.1724(3) 0.28190(8) 0.47404(19) 0.0187(4) Uani 1 1 d .
O4S O 0.1871(3) 0.18699(8) 0.4516(2) 0.0234(5) Uani 1 1 d .
O1W O 0.5056(3) 0.13853(8) 0.3484(2) 0.0213(4) Uani 1 1 d .
H11W H 0.428(6) 0.1566(15) 0.382(4) 0.031(10) Uiso 1 1 d .
H12W H 0.604(7) 0.1572(18) 0.338(4) 0.057(14) Uiso 1 1 d .
O2W O 0.8582(3) 0.17900(9) 0.2950(2) 0.0205(4) Uani 1 1 d .
H21W H 0.851(6) 0.2064(19) 0.252(4) 0.056(14) Uiso 1 1 d .
H22W H 0.958(6) 0.1824(16) 0.341(4) 0.049(12) Uiso 1 1 d .

loop_
_atom_site_aniso_label
_atom_site_aniso_U_11
_atom_site_aniso_U_22
_atom_site_aniso_U_33
_atom_site_aniso_U_23
_atom_site_aniso_U_13
_atom_site_aniso_U_12
Co1 0.01314(19) 0.01238(19) 0.01089(19) -0.00099(13) 0.00079(13) 0.00029(14)
O2 0.0181(11) 0.0207(10) 0.0152(10) 0.0024(9) 0.0032(8) 0.0055(8)
O3 0.0160(10) 0.0170(10) 0.0118(10) 0.0020(8) 0.0003(8) -0.0008(8)
O4 0.0174(11) 0.0230(11) 0.0138(10) -0.0037(9) 0.0000(9) 0.0043(9)
O5 0.0161(10) 0.0175(10) 0.0141(10) -0.0023(8) 0.0022(8) -0.0023(8)
O6 0.0154(11) 0.0185(10) 0.0331(12) -0.0089(9) 0.0034(9) -0.0004(9)
O1 0.0261(11) 0.0162(9) 0.0090(9) -0.0033(7) 0.0036(8) -0.0012(8)
N2 0.0140(11) 0.0163(11) 0.0105(10) -0.0030(9) 0.0010(8) -0.0020(9)
C3 0.0185(14) 0.0126(12) 0.0152(13) -0.0001(10) 0.0004(11) 0.0010(10)
C4 0.0173(13) 0.0141(12) 0.0114(13) -0.0003(10) -0.0009(10) -0.0004(10)
C5 0.0114(12) 0.0157(13) 0.0124(13) 0.0000(10) 0.0000(10) -0.0022(10)
C6 0.0178(14) 0.0143(13) 0.0133(13) -0.0013(10) 0.0014(10) 0.0000(10)
C7 0.0210(14) 0.0138(12) 0.0128(13) 0.0018(10) 0.0002(11) -0.0005(11)
O8 0.0195(10) 0.0210(10) 0.0087(9) -0.0056(7) 0.0022(7) 0.0015(8)
N9 0.0132(11) 0.0174(11) 0.0107(10) -0.0035(9) 0.0011(8) -0.0008(9)
C10 0.0201(14) 0.0157(13) 0.0134(13) 0.0004(10) 0.0005(11) 0.0022(11)
C11 0.0183(14) 0.0140(13) 0.0166(13) -0.0017(10) 0.0004(11) 0.0018(10)
C12 0.0129(13) 0.0128(12) 0.0126(13) -0.0013(10) 0.0019(10) -0.0018(10)
C13 0.0182(14) 0.0147(13) 0.0136(13) 0.0015(10) 0.0010(10) 0.0004(11)
C14 0.0173(13) 0.0135(12) 0.0167(14) -0.0004(10) 0.0013(11) 0.0025(10)
S1 0.0117(3) 0.0151(3) 0.0128(3) 0.0023(2) 0.0003(2) -0.0001(2)
O1S 0.0135(9) 0.0224(10) 0.0173(10) 0.0053(8) -0.0038(8) -0.0020(8)
O2S 0.0145(10) 0.0291(11) 0.0206(10) 0.0095(8) 0.0055(8) 0.0021(8)
O3S 0.0151(10) 0.0196(10) 0.0215(10) 0.0087(8) 0.0013(8) 0.0012(8)
O4S 0.0226(11) 0.0216(10) 0.0255(11) -0.0074(8) -0.0024(9) 0.0029(8)
O1W 0.0205(11) 0.0227(11) 0.0210(11) -0.0040(9) 0.0034(9) 0.0008(9)
O2W 0.0205(11) 0.0225(11) 0.0182(11) -0.0028(9) -0.0015(9) -0.0006(9)

loop_
_atom_type_symbol
_atom_type_description
_atom_type_scat_dispersion_real
_atom_type_scat_dispersion_imag
_atom_type_scat_source
C C 0.0033 0.0016 'International Tables Vol C Tables 4.2.6.8 and 6.1.1.4'
H H 0.0000 0.0000 'International Tables Vol C Tables 4.2.6.8 and 6.1.1.4'
N N 0.0061 0.0033 'International Tables Vol C Tables 4.2.6.8 and 6.1.1.4'
O O 0.0106 0.0060 'International Tables Vol C Tables 4.2.6.8 and 6.1.1.4'
S S 0.1246 0.1234 'International Tables Vol C Tables 4.2.6.8 and 6.1.1.4'
Co Co 0.3494 0.9721 'International Tables Vol C Tables 4.2.6.8 and 6.1.1.4'

loop_
_geom_angle_atom_site_label_1
_geom_angle_atom_site_label_2
_geom_angle_atom_site_label_3
_geom_angle
O4 Co1 O2 178.31(9)
O4 Co1 O5 90.66(8)
O2 Co1 O5 90.98(9)
O4 Co1 O3 85.51(9)
O2 Co1 O3 92.82(9)
O5 Co1 O3 174.60(8)
O4 Co1 O6 88.75(9)
O2 Co1 O6 91.65(9)
O5 Co1 O6 89.78(9)
O3 Co1 O6 93.94(9)
O4 Co1 O1 87.45(8)
O2 Co1 O1 92.36(8)
O5 Co1 O1 82.92(8)
O3 Co1 O1 93.09(7)
O6 Co1 O1 171.73(8)
N2 O1 Co1 131.17(15)
O1 N2 C3 121.4(2)
O1 N2 C7 118.4(2)
C3 N2 C7 120.2(2)
N2 C3 C4 120.2(2)
C3 C4 C5 121.6(2)
C4 C5 C6 116.2(2)
C4 C5 C12 121.7(2)
C6 C5 C12 122.1(2)
C7 C6 C5 121.0(2)
N2 C7 C6 120.7(2)
O8 N9 C10 119.2(2)
O8 N9 C14 120.2(2)
C10 N9 C14 120.6(2)
N9 C10 C11 120.3(2)
C10 C11 C12 121.2(2)
C11 C12 C13 116.4(2)
C11 C12 C5 121.4(2)
C13 C12 C5 122.1(2)
C14 C13 C12 120.9(2)
N9 C14 C13 120.5(2)
O4S S1 O2S 110.07(12)
O4S S1 O3S 110.57(12)
O2S S1 O3S 109.40(11)
O4S S1 O1S 109.10(12)
O2S S1 O1S 109.23(11)
O3S S1 O1S 108.44(11)

loop_
_geom_bond_atom_site_label_1
_geom_bond_atom_site_label_2
_geom_bond_distance
Co1 O4 2.052(2)
Co1 O2 2.072(2)
Co1 O5 2.080(2)
Co1 O3 2.088(2)
Co1 O6 2.094(2)
Co1 O1 2.1151(19)
O1 N2 1.324(3)
N2 C3 1.351(3)
N2 C7 1.355(3)
C3 C4 1.376(4)
C4 C5 1.396(4)
C5 C6 1.400(4)
C5 C12 1.481(4)
C6 C7 1.372(4)
O8 N9 1.329(3)
N9 C10 1.347(3)
N9 C14 1.347(3)
C10 C11 1.373(4)
C11 C12 1.397(4)
C12 C13 1.398(4)
C13 C14 1.374(4)
S1 O4S 1.467(2)
S1 O2S 1.468(2)
S1 O3S 1.4737(19)
S1 O1S 1.4852(19)
